data_1568591
loop_
_publ_author_name
'Lopresti, Mattia'
'Milanesio, Marco'
'Palin, Luca'

_publ_section_title
;
 The Crystal Structure of Calcium Sebacate by X-ray Powder Diffraction
 Data
;
_journal_issue 2
_journal_name_full Crystals
_journal_page_first 261
_journal_paper_doi 10.3390/cryst13020261
_journal_volume 13
_journal_year 2023
_chemical_absolute_configuration rmad
_chemical_compound_source Synthesis
_chemical_formula_moiety 'C10 H16 O4 2-, Ca 2+, H2 O'
_chemical_formula_sum 'C10 H18 Ca O5'
_chemical_formula_weight 258.32
_chemical_name_common 'Calcium sebacate'
_chemical_name_systematic 'Calcium decanedioate monohydrate'
_space_group_crystal_system triclinic
_space_group_IT_number 2
_space_group_name_Hall '-P 1'
_space_group_name_H-M_alt 'P -1'
_cell_angle_alpha 79.338(11)
_cell_angle_beta 81.318(9)
_cell_angle_gamma 82.834(6)
_cell_formula_units_Z 2
_cell_length_a 5.8633(4)
_cell_length_b 6.8363(6)
_cell_length_c 16.0587(16)
_cell_measurement_temperature 293.15
_cell_volume 622.21(10)
_diffrn_ambient_temperature 293.15
_diffrn_measurement_device_type 'Bruker D8 Advance'
_diffrn_radiation_probe x-ray
_diffrn_radiation_type 'Cu K\a'
_diffrn_radiation_wavelength 1.54175
_diffrn_source 'sealed X-ray tube'
_diffrn_source_type 'fine-focus sealed tube'
_exptl_crystal_density_diffrn 1.379
_exptl_crystal_recrystallization_method 'Precipitation via saponification in water medium.'
_pd_char_colour white
_pd_char_particle_morphology 'Powder sample'
_pd_meas_2theta_range_max 126
_pd_meas_2theta_range_min 2
_pd_proc_ls_prof_wR_factor 8.832
_pd_spec_mount_mode reflection
_refine_ls_goodness_of_fit_all 14.065
_refine_ls_R_factor_all 3.851
_cod_data_source_file CaSebacate_rev3.cif
_cod_data_source_block Calcium_sebacate_hydrate
_cod_original_formula_sum 'C10 H18 O5 Ca'
_cod_database_code 1568591

loop_
_space_group_symop_operation_xyz
'x, y, z'
'-x, -y, -z'

loop_
_atom_site_label
_atom_site_type_symbol
_atom_site_site_symmetry_multiplicity
_atom_site_fract_x
_atom_site_fract_y
_atom_site_fract_z
_atom_site_occupancy
_atom_site_adp_type
_atom_site_B_iso_or_equiv
C1 C 2 0.368(2) 0.1874(13) 0.1190(5) 1 Uiso 1.45(17)
C2 C 2 0.196(2) 0.1846(13) 0.2010(5) 1 Uiso 1.45(17)
H3 H 2 0.135(2) 0.0525(13) 0.2156(7) 1 Uiso 1.45(17)
H4 H 2 0.066(2) 0.2869(13) 0.1895(7) 1 Uiso 1.45(17)
C5 C 2 0.316(3) 0.2247(13) 0.2719(5) 1 Uiso 1.45(17)
H6 H 2 0.449(3) 0.1219(13) 0.2809(5) 1 Uiso 1.45(17)
H7 H 2 0.378(3) 0.3567(13) 0.2549(7) 1 Uiso 1.45(17)
C8 C 2 0.160(3) 0.2239(14) 0.3567(5) 1 Uiso 1.45(17)
H9 H 2 0.030(3) 0.3298(14) 0.3488(7) 1 Uiso 1.45(17)
H10 H 2 0.093(3) 0.0941(14) 0.3730(7) 1 Uiso 1.45(17)
C11 C 2 0.305(3) 0.2582(15) 0.4230(7) 1 Uiso 1.45(17)
H12 H 2 0.368(3) 0.3889(15) 0.4038(7) 1 Uiso 1.45(17)
H13 H 2 0.436(3) 0.1529(15) 0.4267(7) 1 Uiso 1.45(17)
C14 C 2 0.170(4) 0.2570(17) 0.5116(5) 1 Uiso 1.45(17)
H15 H 2 0.041(4) 0.3652(17) 0.5083(7) 1 Uiso 1.45(17)
H16 H 2 0.101(4) 0.1283(17) 0.5300(5) 1 Uiso 1.45(17)
C17 C 2 0.317(4) 0.2842(18) 0.5789(7) 1 Uiso 1.45(17)
H18 H 2 0.383(4) 0.4140(18) 0.5612(7) 1 Uiso 1.45(17)
H19 H 2 0.447(4) 0.1774(18) 0.5812(7) 1 Uiso 1.45(17)
C20 C 2 0.166(4) 0.276(2) 0.6637(7) 1 Uiso 1.45(17)
H21 H 2 0.041(4) 0.386(2) 0.6593(7) 1 Uiso 1.45(17)
H22 H 2 0.095(4) 0.148(2) 0.6771(5) 1 Uiso 1.45(17)
C23 C 2 0.296(5) 0.290(2) 0.7368(7) 1 Uiso 1.45(17)
H24 H 2 0.427(5) 0.183(2) 0.7393(7) 1 Uiso 1.45(17)
H25 H 2 0.636(5) 0.580(2) 0.2756(7) 1 Uiso 1.45(17)
C26 C 2 0.147(5) 0.272(2) 0.8230(7) 1 Uiso 1.45(17)
O27 O 2 0.408(3) 0.371(2) 0.0848(9) 1 Uiso 1.45(17)
O28 O 2 0.398(3) 0.036(2) 0.0821(10) 1 Uiso 1.45(17)
O29 O 2 0.062(3) 0.724(2) 0.1685(9) 1 Uiso 1.45(17)
O30 O 2 0.267(3) 0.313(2) 0.8841(10) 1 Uiso 1.45(17)
Oaq O 2 0.926890 0.274200 0.031740 1 Uiso 3.0(5)
H1ac H 2 0.059280 0.595460 0.006870 1 Uiso 3.0(5)
H2ac H 2 0.019300 0.174200 0.999630 1 Uiso 3.0(5)
Ca1 Ca 2 0.3994(14) 0.7251(9) 0.0594(4) 1 Uiso 1.03(15)
